data_7040927
loop_
_publ_author_name
'Kosanovich, Alex J.'
'Shih, Wei-Chun'
'Ram\'irez-Contreras, Rodrigo'
'Ozerov, Oleg V.'

_publ_section_title
;
 N-H cleavage as a route to new pincer complexes of high-valent rhenium.
;
_journal_issue 46
_journal_name_full 'Dalton transactions (Cambridge, England : 2003)'
_journal_page_first 18532
_journal_page_last 18540
_journal_paper_doi 10.1039/c6dt03640f
_journal_volume 45
_journal_year 2016
_chemical_formula_moiety 'C26 H40 Cl2 N O P2 Re'
_chemical_formula_sum 'C26 H40 Cl2 N O P2 Re'
_chemical_formula_weight 701.63
_chemical_name_systematic '(PNP)ReOCl2 '
_space_group_crystal_system monoclinic
_space_group_IT_number 13
_space_group_name_Hall '-P 2yac'
_space_group_name_H-M_alt 'P 1 2/n 1'
_symmetry_space_group_name_Hall '-P 2yac'
_symmetry_space_group_name_H-M 'P 1 2/n 1'
_atom_sites_solution_hydrogens geom
_audit_creation_date 2016-04-07
_audit_creation_method
;
Olex2 1.2-beta
(compiled 2015.11.10 svn.r3248 for OlexSys, GUI svn.r5133)
;
_audit_update_record
;
2016-09-16 deposited with the CCDC.
2016-10-17 downloaded from the CCDC.
;
_cell_angle_alpha 90
_cell_angle_beta 100.623(4)
_cell_angle_gamma 90
_cell_formula_units_Z 2
_cell_length_a 11.161(4)
_cell_length_b 9.687(3)
_cell_length_c 12.882(4)
_cell_measurement_reflns_used 8699
_cell_measurement_temperature 150
_cell_measurement_theta_max 27.453
_cell_measurement_theta_min 2.221
_cell_volume 1368.9(8)
_computing_cell_refinement 'SAINT v8.34A (Bruker, 2013)'
_computing_data_reduction 'SAINT v8.34A (Bruker, 2013)'
_computing_molecular_graphics 'Olex2 (Dolomanov et al., 2009)'
_computing_publication_material 'Olex2 (Dolomanov et al., 2009)'
_computing_structure_refinement 'ShelXL (Sheldrick, 2015)'
_diffrn_ambient_temperature 150
_diffrn_measured_fraction_theta_full 1.000
_diffrn_measured_fraction_theta_max 0.994
_diffrn_measurement_device_type 'Bruker APEX-II CCD'
_diffrn_measurement_method '\f and \w scans'
_diffrn_radiation_type MoK\a
_diffrn_radiation_wavelength 0.71073
_diffrn_reflns_av_R_equivalents 0.0306
_diffrn_reflns_av_unetI/netI 0.0208
_diffrn_reflns_Laue_measured_fraction_full 1.000
_diffrn_reflns_Laue_measured_fraction_max 0.994
_diffrn_reflns_limit_h_max 14
_diffrn_reflns_limit_h_min -14
_diffrn_reflns_limit_k_max 12
_diffrn_reflns_limit_k_min -12
_diffrn_reflns_limit_l_max 16
_diffrn_reflns_limit_l_min -16
_diffrn_reflns_number 15490
_diffrn_reflns_point_group_measured_fraction_full 1.000
_diffrn_reflns_point_group_measured_fraction_max 0.994
_diffrn_reflns_theta_full 25.242
_diffrn_reflns_theta_max 27.499
_diffrn_reflns_theta_min 2.102
_diffrn_standards_number 0
_exptl_absorpt_coefficient_mu 4.771
_exptl_absorpt_correction_T_max 0.7456
_exptl_absorpt_correction_T_min 0.4480
_exptl_absorpt_correction_type multi-scan
_exptl_absorpt_process_details
;
SADABS-2014/3 (Bruker,2014/3) was used for absorption correction.
wR2(int) was 0.1282 before and 0.0384 after correction.
The Ratio of minimum to maximum transmission is 0.6009.
The \l/2 correction factor is Not present.
;
_exptl_crystal_colour 'dark green'
_exptl_crystal_colour_modifier dark
_exptl_crystal_colour_primary green
_exptl_crystal_density_diffrn 1.702
_exptl_crystal_description plate
_exptl_crystal_F_000 700
_exptl_crystal_recrystallization_method 'Re-crystallisation from solvent: CDCl3'
_exptl_crystal_size_max 0.352
_exptl_crystal_size_mid 0.293
_exptl_crystal_size_min 0.054
_refine_diff_density_max 0.547
_refine_diff_density_min -0.800
_refine_diff_density_rms 0.094
_refine_ls_extinction_method none
_refine_ls_goodness_of_fit_ref 1.340
_refine_ls_hydrogen_treatment constr
_refine_ls_matrix_type full
_refine_ls_number_parameters 169
_refine_ls_number_reflns 3129
_refine_ls_number_restraints 0
_refine_ls_restrained_S_all 1.340
_refine_ls_R_factor_all 0.0314
_refine_ls_R_factor_gt 0.0298
_refine_ls_shift/su_max 0.001
_refine_ls_shift/su_mean 0.000
_refine_ls_structure_factor_coef Fsqd
_refine_ls_weighting_details 'w=1/[\s^2^(Fo^2^)+(0.0045P)^2^+3.9674P] where P=(Fo^2^+2Fc^2^)/3'
_refine_ls_weighting_scheme calc
_refine_ls_wR_factor_gt 0.0665
_refine_ls_wR_factor_ref 0.0670
_reflns_Friedel_coverage 0.000
_reflns_number_gt 3007
_reflns_number_total 3129
_reflns_threshold_expression 'I > 2\s(I)'
_cod_data_source_file c6dt03640f2.cif
_cod_data_source_block 2
_cod_depositor_comments 'Adding full bibliography for 7040927--7040930.cif.'
_cod_database_code 7040927
_shelxl_version_number 2014/6
_shelx_space_group_comment
;
The symmetry employed for this shelxl refinement is uniquely defined
by the following loop, which should always be used as a source of
symmetry information in preference to the above space-group names.
They are only intended as comments.
;
_shelx_estimated_absorpt_t_max 0.783
_shelx_estimated_absorpt_t_min 0.284
_olex2_refinement_description
;
1. Fixed Uiso
 At 1.2 times of:
  All C(H) groups
 At 1.5 times of:
  All C(H,H,H) groups
2. Others
 Fixed Sof: Re1(0.5) Cl1(0.5) O1(0.5)
3.a Ternary CH refined with riding coordinates:
 C8(H8), C11(H11)
3.b Aromatic/amide H refined with riding coordinates:
 C2(H2), C4(H4), C5(H5)
3.c Idealised Me refined as rotating group:
 C7(H7A,H7B,H7C), C9(H9A,H9B,H9C), C10(H10A,H10B,H10C), C12(H12A,H12B,H12C),
 C13(H13A,H13B,H13C)
;
_olex2_submission_special_instructions 'No special instructions were received'

loop_
_space_group_symop_operation_xyz
'x, y, z'
'-x+1/2, y, -z+1/2'
'-x, -y, -z'
'x-1/2, -y, z-1/2'

loop_
_atom_site_label
_atom_site_type_symbol
_atom_site_fract_x
_atom_site_fract_y
_atom_site_fract_z
_atom_site_U_iso_or_equiv
_atom_site_adp_type
_atom_site_occupancy
_atom_site_site_symmetry_order
_atom_site_calc_flag
_atom_site_refinement_flags_posn
_atom_site_refinement_flags_adp
_atom_site_refinement_flags_occupancy
_atom_site_disorder_assembly
_atom_site_disorder_group
Re1 Re 0.24812(6) 0.62110(2) 0.22883(2) 0.01181(11) Uani 0.5 1 d . . . A -1
Cl1 Cl 0.2673(4) 0.6146(6) 0.0824(4) 0.0168(6) Uani 0.5 1 d . . . A -1
O1 O 0.2548(13) 0.5983(17) 0.4005(12) 0.024(3) Uani 0.5 1 d . . . A -1
Cl2 Cl 0.2500 0.36868(12) 0.2500 0.0243(3) Uani 1 2 d S T P . .
P1 P 0.46762(7) 0.66624(8) 0.29386(7) 0.01348(16) Uani 1 1 d . . . . .
N1 N 0.2500 0.8286(4) 0.2500 0.0187(8) Uani 1 2 d S T P . .
C1 C 0.4633(3) 0.8344(3) 0.2317(3) 0.0150(6) Uani 1 1 d . . . . .
C2 C 0.5610(3) 0.8987(3) 0.1968(3) 0.0176(7) Uani 1 1 d . . . . .
H2 H 0.6371 0.8522 0.2047 0.021 Uiso 1 1 calc R . . . .
C3 C 0.5492(3) 1.0292(4) 0.1506(3) 0.0188(7) Uani 1 1 d . . . . .
C4 C 0.4363(3) 1.0941(4) 0.1399(3) 0.0216(7) Uani 1 1 d . . . . .
H4 H 0.4262 1.1831 0.1086 0.026 Uiso 1 1 calc R . . . .
C5 C 0.3380(3) 1.0320(3) 0.1738(3) 0.0202(7) Uani 1 1 d . . . . .
H5 H 0.2621 1.0791 0.1651 0.024 Uiso 1 1 calc R . . . .
C6 C 0.3492(3) 0.9014(3) 0.2205(3) 0.0157(6) Uani 1 1 d . . . . .
C7 C 0.6538(3) 1.0969(4) 0.1098(3) 0.0242(8) Uani 1 1 d . . . . .
H7A H 0.7298 1.0479 0.1376 0.036 Uiso 1 1 calc GR . . . .
H7B H 0.6611 1.1934 0.1330 0.036 Uiso 1 1 calc GR . . . .
H7C H 0.6383 1.0933 0.0325 0.036 Uiso 1 1 calc GR . . . .
C8 C 0.5333(3) 0.6968(3) 0.4352(3) 0.0192(7) Uani 1 1 d . . . . .
H8 H 0.5180 0.6123 0.4754 0.023 Uiso 1 1 calc R . . . .
C9 C 0.6710(3) 0.7210(5) 0.4549(3) 0.0303(9) Uani 1 1 d . . . . .
H9A H 0.7111 0.6426 0.4274 0.045 Uiso 1 1 calc GR . . . .
H9B H 0.7016 0.7302 0.5309 0.045 Uiso 1 1 calc GR . . . .
H9C H 0.6886 0.8057 0.4189 0.045 Uiso 1 1 calc GR . . . .
C10 C 0.4718(4) 0.8175(4) 0.4796(3) 0.0310(9) Uani 1 1 d . . . . .
H10A H 0.4907 0.9032 0.4454 0.046 Uiso 1 1 calc GR . . . .
H10B H 0.5017 0.8241 0.5559 0.046 Uiso 1 1 calc GR . . . .
H10C H 0.3834 0.8031 0.4661 0.046 Uiso 1 1 calc GR . . . .
C11 C 0.5779(3) 0.5546(4) 0.2444(3) 0.0196(7) Uani 1 1 d . . . . .
H11 H 0.6591 0.6014 0.2599 0.023 Uiso 1 1 calc R . . . .
C12 C 0.5466(4) 0.5304(4) 0.1261(3) 0.0286(8) Uani 1 1 d . . . . .
H12A H 0.4699 0.4787 0.1091 0.043 Uiso 1 1 calc GR . . . .
H12B H 0.6120 0.4773 0.1035 0.043 Uiso 1 1 calc GR . . . .
H12C H 0.5375 0.6194 0.0893 0.043 Uiso 1 1 calc GR . . . .
C13 C 0.5892(3) 0.4176(4) 0.3055(3) 0.0263(8) Uani 1 1 d . . . . .
H13A H 0.6172 0.4358 0.3809 0.040 Uiso 1 1 calc GR . . . .
H13B H 0.6479 0.3577 0.2795 0.040 Uiso 1 1 calc GR . . . .
H13C H 0.5095 0.3719 0.2950 0.040 Uiso 1 1 calc GR . . . .

loop_
_atom_site_aniso_label
_atom_site_aniso_U_11
_atom_site_aniso_U_22
_atom_site_aniso_U_33
_atom_site_aniso_U_23
_atom_site_aniso_U_13
_atom_site_aniso_U_12
Re1 0.01150(11) 0.00989(10) 0.0141(3) -0.00025(9) 0.0025(2) 0.00046(11)
Cl1 0.0182(16) 0.0208(13) 0.0128(12) -0.0024(10) 0.0062(10) -0.0003(11)
O1 0.016(5) 0.023(5) 0.034(7) -0.001(4) 0.005(4) 0.000(3)
Cl2 0.0321(6) 0.0112(5) 0.0290(7) 0.000 0.0038(5) 0.000
P1 0.0129(4) 0.0127(4) 0.0147(4) -0.0002(3) 0.0022(3) 0.0000(3)
N1 0.0136(18) 0.0115(17) 0.032(2) 0.000 0.0065(17) 0.000
C1 0.0147(14) 0.0154(15) 0.0147(16) -0.0001(13) 0.0025(12) -0.0006(12)
C2 0.0127(14) 0.0197(16) 0.0202(18) 0.0003(14) 0.0026(13) -0.0013(12)
C3 0.0199(16) 0.0182(16) 0.0192(18) -0.0009(13) 0.0063(13) -0.0053(13)
C4 0.0248(17) 0.0151(15) 0.0251(19) -0.0003(14) 0.0050(15) -0.0021(13)
C5 0.0187(16) 0.0152(15) 0.0267(19) 0.0003(14) 0.0042(14) 0.0029(13)
C6 0.0147(15) 0.0141(15) 0.0180(16) -0.0023(13) 0.0028(12) -0.0016(12)
C7 0.0273(18) 0.0240(18) 0.0236(19) 0.0008(15) 0.0105(15) -0.0066(15)
C8 0.0222(17) 0.0162(16) 0.0176(17) 0.0001(13) 0.0000(13) -0.0038(13)
C9 0.0243(19) 0.039(2) 0.024(2) -0.0022(18) -0.0049(15) -0.0041(17)
C10 0.039(2) 0.029(2) 0.024(2) -0.0099(16) 0.0014(17) -0.0006(17)
C11 0.0139(15) 0.0197(16) 0.0257(19) -0.0017(14) 0.0054(14) 0.0023(13)
C12 0.034(2) 0.031(2) 0.024(2) -0.0050(16) 0.0130(17) 0.0018(17)
C13 0.0256(18) 0.0209(17) 0.032(2) -0.0023(16) 0.0049(16) 0.0074(15)

loop_
_atom_type_symbol
_atom_type_description
_atom_type_scat_dispersion_real
_atom_type_scat_dispersion_imag
_atom_type_scat_source
C C 0.0033 0.0016 'International Tables Vol C Tables 4.2.6.8 and 6.1.1.4'
H H 0.0000 0.0000 'International Tables Vol C Tables 4.2.6.8 and 6.1.1.4'
Cl Cl 0.1484 0.1585 'International Tables Vol C Tables 4.2.6.8 and 6.1.1.4'
N N 0.0061 0.0033 'International Tables Vol C Tables 4.2.6.8 and 6.1.1.4'
O O 0.0106 0.0060 'International Tables Vol C Tables 4.2.6.8 and 6.1.1.4'
P P 0.1023 0.0942 'International Tables Vol C Tables 4.2.6.8 and 6.1.1.4'
Re Re -1.0185 7.2310 'International Tables Vol C Tables 4.2.6.8 and 6.1.1.4'

loop_
_geom_angle_atom_site_label_1
_geom_angle_atom_site_label_2
_geom_angle_atom_site_label_3
_geom_angle
_geom_angle_site_symmetry_1
_geom_angle_site_symmetry_3
Cl1 Re1 O1 168.9(4) . .
Cl1 Re1 Cl2 94.33(16) . .
Cl1 Re1 P1 93.15(15) . .
Cl1 Re1 N1 99.36(16) . .
O1 Re1 Cl2 78.0(4) . .
O1 Re1 P1 80.2(4) . .
Cl2 Re1 P1 98.64(3) . .
N1 Re1 O1 88.1(4) . .
N1 Re1 Cl2 166.07(2) . .
N1 Re1 P1 78.14(2) . .
Re1 Cl2 Re1 12.584(14) 2 .
Re1 P1 Re1 12.569(13) 2 .
C1 P1 Re1 93.73(11) . .
C1 P1 Re1 99.48(11) . 2
C1 P1 C8 105.28(15) . .
C1 P1 C11 109.94(16) . .
C8 P1 Re1 123.14(12) . .
C8 P1 Re1 110.65(12) . 2
C11 P1 Re1 117.54(12) . .
C11 P1 Re1 124.66(12) . 2
C11 P1 C8 105.37(16) . .
Re1 N1 Re1 15.28(3) . 2
C6 N1 Re1 116.42(18) . .
C6 N1 Re1 122.56(19) 2 .
C6 N1 Re1 122.56(19) . 2
C6 N1 Re1 116.42(18) 2 2
C6 N1 C6 120.5(4) . 2
C2 C1 P1 125.6(3) . .
C2 C1 C6 120.2(3) . .
C6 C1 P1 114.1(2) . .
C1 C2 H2 119.2 . .
C3 C2 C1 121.5(3) . .
C3 C2 H2 119.2 . .
C2 C3 C7 121.5(3) . .
C4 C3 C2 117.7(3) . .
C4 C3 C7 120.8(3) . .
C3 C4 H4 119.1 . .
C5 C4 C3 121.7(3) . .
C5 C4 H4 119.1 . .
C4 C5 H5 119.5 . .
C4 C5 C6 120.9(3) . .
C6 C5 H5 119.5 . .
C1 C6 N1 118.4(3) . .
C5 C6 N1 123.5(3) . .
C5 C6 C1 117.9(3) . .
C3 C7 H7A 109.5 . .
C3 C7 H7B 109.5 . .
C3 C7 H7C 109.5 . .
H7A C7 H7B 109.5 . .
H7A C7 H7C 109.5 . .
H7B C7 H7C 109.5 . .
P1 C8 H8 107.6 . .
C9 C8 P1 113.0(3) . .
C9 C8 H8 107.6 . .
C10 C8 P1 111.5(3) . .
C10 C8 H8 107.6 . .
C10 C8 C9 109.2(3) . .
C8 C9 H9A 109.5 . .
C8 C9 H9B 109.5 . .
C8 C9 H9C 109.5 . .
H9A C9 H9B 109.5 . .
H9A C9 H9C 109.5 . .
H9B C9 H9C 109.5 . .
C8 C10 H10A 109.5 . .
C8 C10 H10B 109.5 . .
C8 C10 H10C 109.5 . .
H10A C10 H10B 109.5 . .
H10A C10 H10C 109.5 . .
H10B C10 H10C 109.5 . .
P1 C11 H11 107.7 . .
C12 C11 P1 113.2(3) . .
C12 C11 H11 107.7 . .
C12 C11 C13 111.3(3) . .
C13 C11 P1 109.1(2) . .
C13 C11 H11 107.7 . .
C11 C12 H12A 109.5 . .
C11 C12 H12B 109.5 . .
C11 C12 H12C 109.5 . .
H12A C12 H12B 109.5 . .
H12A C12 H12C 109.5 . .
H12B C12 H12C 109.5 . .
C11 C13 H13A 109.5 . .
C11 C13 H13B 109.5 . .
C11 C13 H13C 109.5 . .
H13A C13 H13B 109.5 . .
H13A C13 H13C 109.5 . .
H13B C13 H13C 109.5 . .

loop_
_geom_bond_atom_site_label_1
_geom_bond_atom_site_label_2
_geom_bond_distance
_geom_bond_site_symmetry_2
Re1 Cl1 1.938(4) .
Re1 O1 2.210(14) .
Re1 Cl2 2.4599(14) .
Re1 P1 2.4775(13) .
Re1 N1 2.028(4) .
Cl2 Re1 2.4599(14) 2
P1 Re1 2.4115(13) 2
P1 C1 1.812(3) .
P1 C8 1.857(4) .
P1 C11 1.839(3) .
N1 Re1 2.028(4) 2
N1 C6 1.422(4) 2
N1 C6 1.422(4) .
C1 C2 1.401(4) .
C1 C6 1.412(4) .
C2 H2 0.9500 .
C2 C3 1.393(5) .
C3 C4 1.392(5) .
C3 C7 1.515(5) .
C4 H4 0.9500 .
C4 C5 1.391(5) .
C5 H5 0.9500 .
C5 C6 1.396(5) .
C7 H7A 0.9800 .
C7 H7B 0.9800 .
C7 H7C 0.9800 .
C8 H8 1.0000 .
C8 C9 1.529(5) .
C8 C10 1.520(5) .
C9 H9A 0.9800 .
C9 H9B 0.9800 .
C9 H9C 0.9800 .
C10 H10A 0.9800 .
C10 H10B 0.9800 .
C10 H10C 0.9800 .
C11 H11 1.0000 .
C11 C12 1.517(5) .
C11 C13 1.536(5) .
C12 H12A 0.9800 .
C12 H12B 0.9800 .
C12 H12C 0.9800 .
C13 H13A 0.9800 .
C13 H13B 0.9800 .
C13 H13C 0.9800 .

loop_
_geom_torsion_atom_site_label_1
_geom_torsion_atom_site_label_2
_geom_torsion_atom_site_label_3
_geom_torsion_atom_site_label_4
_geom_torsion
_geom_torsion_site_symmetry_1
Re1 P1 C1 C2 -162.7(3) 2
Re1 P1 C1 C2 -151.4(3) .
Re1 P1 C1 C6 29.0(2) .
Re1 P1 C1 C6 17.8(3) 2
Re1 P1 C8 C9 179.6(2) .
Re1 P1 C8 C9 178.0(2) 2
Re1 P1 C8 C10 -57.0(3) .
Re1 P1 C8 C10 -58.5(3) 2
Re1 P1 C11 C12 44.7(3) .
Re1 P1 C11 C12 56.8(3) 2
Re1 P1 C11 C13 -79.8(3) .
Re1 P1 C11 C13 -67.7(3) 2
Re1 N1 C6 C1 -16.1(4) 2
Re1 N1 C6 C1 -32.2(3) .
Re1 N1 C6 C5 143.0(3) .
Re1 N1 C6 C5 159.1(3) 2
P1 C1 C2 C3 -179.4(3) .
P1 C1 C6 N1 -4.9(4) .
P1 C1 C6 C5 179.7(3) .
C1 P1 C8 C9 -75.4(3) .
C1 P1 C8 C10 48.0(3) .
C1 P1 C11 C12 -60.8(3) .
C1 P1 C11 C13 174.7(2) .
C1 C2 C3 C4 -0.2(5) .
C1 C2 C3 C7 -178.1(3) .
C2 C1 C6 N1 175.5(3) .
C2 C1 C6 C5 0.1(5) .
C2 C3 C4 C5 0.1(5) .
C3 C4 C5 C6 0.2(6) .
C4 C5 C6 N1 -175.4(3) .
C4 C5 C6 C1 -0.2(5) .
C6 N1 C6 C1 155.7(3) 2
C6 N1 C6 C5 -29.2(3) 2
C6 C1 C2 C3 0.2(5) .
C7 C3 C4 C5 178.0(3) .
C8 P1 C1 C2 82.7(3) .
C8 P1 C1 C6 -96.8(3) .
C8 P1 C11 C12 -173.8(3) .
C8 P1 C11 C13 61.7(3) .
C11 P1 C1 C2 -30.3(3) .
C11 P1 C1 C6 150.1(3) .
C11 P1 C8 C9 40.8(3) .
C11 P1 C8 C10 164.3(3) .
